data_1503479
loop_
_publ_author_name
'Jierry, Lo\"ic'
'Harthong, Steven'
'Aronica, Christophe'
'Mulatier, Jean-Christophe'
'Guy, Laure'
'Guy, St\'ephan'

_publ_section_title
;
 Efficient dibenzo[c]acridine helicene-like synthesis and resolution:
 scaleup, structural control, and high chiroptical properties.
;
_journal_issue 1
_journal_name_full 'Organic letters'
_journal_page_first 288
_journal_page_last 291
_journal_paper_doi 10.1021/ol202799j
_journal_volume 14
_journal_year 2012
_chemical_formula_moiety 'C46 H32 N2 O2'
_chemical_formula_sum 'C46 H32 N2 O2'
_chemical_formula_weight 644.77
_space_group_IT_number 15
_symmetry_cell_setting monoclinic
_symmetry_space_group_name_Hall '-C 2yc'
_symmetry_space_group_name_H-M 'C 1 2/c 1'
_atom_sites_solution_hydrogens geom
_atom_sites_solution_primary direct
_audit_creation_date 08-11-06
_audit_creation_method CRYSTALS_ver_12.85
_cell_angle_alpha 90
_cell_angle_beta 93.476(5)
_cell_angle_gamma 90
_cell_formula_units_Z 4
_cell_length_a 15.359(5)
_cell_length_b 23.994(5)
_cell_length_c 10.421(5)
_cell_measurement_reflns_used 0
_cell_measurement_temperature 150
_cell_measurement_theta_max 0
_cell_measurement_theta_min 0
_cell_volume 3833(2)
_computing_cell_refinement 'USER DEFINED CELL REFINEMENT'
_computing_data_collection 'USER DEFINED DATA COLLECTION'
_computing_data_reduction 'USER DEFINED DATA REDUCTION'
_computing_molecular_graphics 'CAMERON (Watkin et al., 1996)'
_computing_publication_material 'CRYSTALS (Betteridge et al., 2003)'
_computing_structure_refinement 'CRYSTALS (Betteridge et al., 2003)'
_computing_structure_solution 'SHELXS 86 (Sheldrick, 1986)'
_diffrn_ambient_temperature 150
_diffrn_measured_fraction_theta_full 0.997
_diffrn_measured_fraction_theta_max 0.992
_diffrn_measurement_device Unknown
_diffrn_measurement_device_type Serial
_diffrn_measurement_method \w/2\q
_diffrn_radiation_monochromator graphite
_diffrn_radiation_type 'Mo K\a'
_diffrn_radiation_wavelength 0.71069
_diffrn_reflns_av_R_equivalents 0.052
_diffrn_reflns_limit_h_max 19
_diffrn_reflns_limit_h_min -20
_diffrn_reflns_limit_k_max 31
_diffrn_reflns_limit_k_min 0
_diffrn_reflns_limit_l_max 13
_diffrn_reflns_limit_l_min 0
_diffrn_reflns_number 4550
_diffrn_reflns_theta_full 27.332
_diffrn_reflns_theta_max 27.890
_diffrn_reflns_theta_min 1.576
_diffrn_standards_number 0
_exptl_absorpt_coefficient_mu 0.068
_exptl_absorpt_correction_type none
_exptl_crystal_colour white
_exptl_crystal_density_diffrn 1.117
_exptl_crystal_density_method 'not measured'
_exptl_crystal_description cube
_exptl_crystal_F_000 1352
_exptl_crystal_size_max 0.1
_exptl_crystal_size_mid 0.1
_exptl_crystal_size_min 0.1
_platon_squeeze_details
;
;
_refine_diff_density_max 0.24
_refine_diff_density_min -0.22
_refine_ls_extinction_method None
_refine_ls_goodness_of_fit_ref 1.1294
_refine_ls_hydrogen_treatment noref
_refine_ls_matrix_type full
_refine_ls_number_parameters 226
_refine_ls_number_reflns 2022
_refine_ls_number_restraints 0
_refine_ls_R_factor_all 0.1440
_refine_ls_R_factor_gt 0.0658
_refine_ls_shift/su_max 0.000111
_refine_ls_structure_factor_coef F
_refine_ls_weighting_details
;
 Method, part 1, Chebychev polynomial, (Watkin, 1994, Prince, 1982) 
 [weight] = 1.0/[A~0~*T~0~(x)+A~1~*T~1~(x) ... +A~n-1~]*T~n-1~(x)] 
 where A~i~ are the Chebychev coefficients listed below and x= Fcalc/Fmax 
 Method = Robust Weighting (Prince, 1982) 
 W = [weight] * [1-(deltaF/6*sigmaF)^2^]^2^ 
 A~i~ are: 
 0.797 0.794 0.418 
;
_refine_ls_weighting_scheme calc
_refine_ls_wR_factor_all 0.1504
_refine_ls_wR_factor_gt 0.0741
_refine_ls_wR_factor_ref 0.0741
_reflns_limit_h_max 19
_reflns_limit_h_min -20
_reflns_limit_k_max 31
_reflns_limit_k_min 0
_reflns_limit_l_max 13
_reflns_limit_l_min 0
_reflns_number_gt 2022
_reflns_number_total 4550
_reflns_threshold_expression I>2.0\s(I)
_oxford_diffrn_Wilson_B_factor 0.00
_oxford_diffrn_Wilson_scale 0.00
_oxford_refine_ls_r_factor_ref 0.0658
_oxford_refine_ls_scale 0.1753(7)
_oxford_reflns_number_all 4537
_oxford_reflns_threshold_expression_ref I>2.0\s(I)
_oxford_structure_analysis_title 'import in C 2/c'
_cod_data_source_file ol202799j_si_006.cif
_cod_data_source_block global
_cod_depositor_comments
;
The following automatic conversions were performed:

'_symmetry_cell_setting' value 'Monoclinic' changed to 'monoclinic'
according to /home/saulius/struct/CIF-dictionaries/cif_core.dic
dictionary named 'cif_core.dic' version 2.4.1 from 2010-06-29.

Automatic conversion script
Id: cif_fix_values 1715 2011-07-08 13:25:40Z adriana 
;
_cod_original_sg_symbol_H-M 'C 1 2/c 1 '
_cod_database_code 1503479

loop_
_symmetry_equiv_pos_as_xyz
x,y,z
-x,-y,-z
x+1/2,y+1/2,z
-x+1/2,-y+1/2,-z
-x,y,-z+1/2
x,-y,z+1/2
-x+1/2,y+1/2,-z+1/2
x+1/2,-y+1/2,z+1/2

loop_
_atom_site_label
_atom_site_type_symbol
_atom_site_fract_x
_atom_site_fract_y
_atom_site_fract_z
_atom_site_U_iso_or_equiv
_atom_site_occupancy
_atom_site_adp_type
O1 O 0.49296(15) -0.03850(9) 0.1115(2) 0.0542 1.0000 Uani
N2 N 0.46758(17) 0.12608(10) 0.4304(2) 0.0418 1.0000 Uani
C3 C 0.45430(19) 0.04285(11) 0.2207(2) 0.0380 1.0000 Uani
C4 C 0.3916(2) 0.08369(12) 0.2449(3) 0.0414 1.0000 Uani
C5 C 0.3091(2) 0.08290(13) 0.1787(3) 0.0482 1.0000 Uani
C6 C 0.4619(2) 0.22640(13) 0.4683(3) 0.0466 1.0000 Uani
C7 C 0.4310(2) 0.00002(12) 0.1335(3) 0.0432 1.0000 Uani
C8 C 0.3951(2) 0.23140(12) 0.3682(3) 0.0465 1.0000 Uani
C9 C 0.5602(2) 0.16597(14) 0.5981(3) 0.0536 1.0000 Uani
C10 C 0.2895(2) 0.04003(15) 0.0922(3) 0.0535 1.0000 Uani
C11 C 0.4949(2) 0.17277(13) 0.4980(3) 0.0437 1.0000 Uani
C12 C 0.3492(2) -0.00095(13) 0.0696(3) 0.0503 1.0000 Uani
C13 C 0.4113(2) 0.13269(12) 0.3295(3) 0.0410 1.0000 Uani
C14 C 0.3526(2) 0.28629(14) 0.3396(3) 0.0554 1.0000 Uani
C15 C 0.3700(2) 0.18430(13) 0.2984(3) 0.0462 1.0000 Uani
C16 C 0.5624(3) 0.26515(15) 0.6310(3) 0.0615 1.0000 Uani
C17 C 0.4979(2) 0.27258(14) 0.5380(3) 0.0562 1.0000 Uani
C18 C 0.2473(2) 0.13002(17) 0.1975(3) 0.0611 1.0000 Uani
C19 C 0.2967(2) 0.18472(15) 0.1948(3) 0.0584 1.0000 Uani
C20 C 0.3013(3) 0.31212(15) 0.4280(3) 0.0644 1.0000 Uani
C21 C 0.5932(2) 0.21181(16) 0.6630(3) 0.0600 1.0000 Uani
C22 C 0.2594(3) 0.36160(17) 0.3980(4) 0.0802 1.0000 Uani
C23 C 0.3607(3) 0.31244(17) 0.2227(4) 0.0819 1.0000 Uani
C24 C 0.2678(4) 0.38686(18) 0.2834(4) 0.0933 1.0000 Uani
C25 C 0.3184(4) 0.3628(2) 0.1957(4) 0.1022 1.0000 Uani
H91 H 0.5811 0.1286 0.6216 0.0693 1.0000 Uiso
H101 H 0.2337 0.0396 0.0481 0.0641 1.0000 Uiso
H121 H 0.3351 -0.0299 0.0105 0.0623 1.0000 Uiso
H161 H 0.5865 0.2970 0.6723 0.0751 1.0000 Uiso
H171 H 0.4757 0.3093 0.5164 0.0703 1.0000 Uiso
H182 H 0.2216 0.1261 0.2836 0.0751 1.0000 Uiso
H181 H 0.1997 0.1298 0.1316 0.0752 1.0000 Uiso
H191 H 0.2557 0.2160 0.2091 0.0751 1.0000 Uiso
H192 H 0.3186 0.1898 0.1114 0.0750 1.0000 Uiso
H201 H 0.2950 0.2955 0.5109 0.0854 1.0000 Uiso
H211 H 0.6392 0.2085 0.7304 0.0753 1.0000 Uiso
H221 H 0.2229 0.3788 0.4620 0.0993 1.0000 Uiso
H231 H 0.3954 0.2942 0.1605 0.1041 1.0000 Uiso
H241 H 0.2344 0.4197 0.2587 0.1122 1.0000 Uiso
H251 H 0.3268 0.3828 0.1162 0.1281 1.0000 Uiso
H1 H 0.4804 -0.0650 0.0337 0.0500 1.0000 Uiso

loop_
_atom_site_aniso_label
_atom_site_aniso_U_11
_atom_site_aniso_U_22
_atom_site_aniso_U_33
_atom_site_aniso_U_23
_atom_site_aniso_U_13
_atom_site_aniso_U_12
O1 0.0679(15) 0.0421(12) 0.0512(12) -0.0107(10) -0.0070(10) 0.0074(11)
N2 0.0501(15) 0.0358(13) 0.0392(13) -0.0031(10) 0.0015(11) 0.0012(11)
C3 0.0467(16) 0.0313(14) 0.0356(14) 0.0035(11) -0.0001(12) -0.0012(13)
C4 0.0503(19) 0.0342(16) 0.0397(15) 0.0028(12) 0.0033(13) 0.0001(13)
C5 0.0464(19) 0.0473(19) 0.0507(17) 0.0005(14) 0.0001(14) -0.0024(14)
C6 0.0561(19) 0.0438(18) 0.0411(15) -0.0047(13) 0.0123(14) -0.0048(15)
C7 0.0540(19) 0.0326(15) 0.0428(15) 0.0007(12) 0.0002(14) -0.0040(14)
C8 0.061(2) 0.0348(16) 0.0452(16) 0.0026(13) 0.0130(15) 0.0065(14)
C9 0.059(2) 0.0499(19) 0.0519(18) -0.0010(15) 0.0001(16) -0.0062(16)
C10 0.0484(19) 0.0519(19) 0.059(2) 0.0002(16) -0.0100(15) -0.0072(16)
C11 0.0475(17) 0.0430(17) 0.0407(15) -0.0026(13) 0.0043(13) -0.0007(14)
C12 0.059(2) 0.0396(17) 0.0515(17) -0.0048(14) -0.0070(16) -0.0076(16)
C13 0.0475(18) 0.0360(16) 0.0399(15) -0.0027(12) 0.0050(13) 0.0021(13)
C14 0.070(2) 0.0451(19) 0.0516(18) -0.0018(14) 0.0093(16) 0.0086(17)
C15 0.0519(19) 0.0427(17) 0.0442(16) -0.0012(13) 0.0031(14) 0.0063(14)
C16 0.072(2) 0.051(2) 0.062(2) -0.0155(17) 0.0112(19) -0.0209(18)
C17 0.069(2) 0.0429(19) 0.057(2) -0.0068(15) 0.0117(18) -0.0055(16)
C18 0.049(2) 0.073(2) 0.060(2) -0.0110(18) -0.0081(16) 0.0104(18)
C19 0.062(2) 0.056(2) 0.0559(19) -0.0039(16) -0.0086(16) 0.0216(17)
C20 0.088(3) 0.0442(19) 0.063(2) -0.0007(16) 0.0219(19) 0.0120(18)
C21 0.061(2) 0.063(2) 0.055(2) -0.0061(17) -0.0057(17) -0.0105(18)
C22 0.108(3) 0.056(2) 0.079(3) -0.009(2) 0.022(2) 0.024(2)
C23 0.128(4) 0.058(2) 0.062(2) 0.0093(19) 0.033(2) 0.031(2)
C24 0.142(4) 0.057(3) 0.081(3) 0.003(2) 0.010(3) 0.042(3)
C25 0.168(5) 0.069(3) 0.072(3) 0.021(2) 0.024(3) 0.033(3)

loop_
_atom_type_symbol
_atom_type_scat_dispersion_real
_atom_type_scat_dispersion_imag
_atom_type_scat_Cromer_Mann_a1
_atom_type_scat_Cromer_Mann_b1
_atom_type_scat_Cromer_Mann_a2
_atom_type_scat_Cromer_Mann_b2
_atom_type_scat_Cromer_Mann_a3
_atom_type_scat_Cromer_Mann_b3
_atom_type_scat_Cromer_Mann_a4
_atom_type_scat_Cromer_Mann_b4
_atom_type_scat_Cromer_Mann_c
_atom_type_scat_source
C 0.0033 0.0016 2.3100 20.8439 1.0200 10.2075 1.5886 0.5687 0.8650 51.6512 0.2156 'International Tables Vol C 4.2.6.8 and 6.1.1.4'
H 0.0000 0.0000 0.4930 10.5109 0.3229 26.1257 0.1402 3.1424 0.0408 57.7998 0.0030 'International Tables Vol C 4.2.6.8 and 6.1.1.4'
N 0.0061 0.0033 12.2126 0.0057 3.1322 9.8933 2.0125 28.9975 1.1663 0.5826 -11.5290 'International Tables Vol C 4.2.6.8 and 6.1.1.4'
O 0.0106 0.0060 3.0485 13.2771 2.2868 5.7011 1.5463 0.3239 0.8670 32.9089 0.2508 'International Tables Vol C 4.2.6.8 and 6.1.1.4'

loop_
_geom_angle_atom_site_label_1
_geom_angle_site_symmetry_1
_geom_angle_atom_site_label_2
_geom_angle_atom_site_label_3
_geom_angle
_geom_angle_publ_flag
C7 . O1 H1 116.8 no
C11 . N2 C13 118.2(3) yes
C3 5_655 C3 C4 124.2(2) yes
C3 5_655 C3 C7 117.4(2) yes
C4 . C3 C7 118.4(3) yes
C3 . C4 C5 120.6(3) yes
C3 . C4 C13 122.6(3) yes
C5 . C4 C13 116.5(3) yes
C4 . C5 C10 118.8(3) yes
C4 . C5 C18 119.0(3) yes
C10 . C5 C18 122.0(3) yes
C8 . C6 C11 118.2(3) yes
C8 . C6 C17 123.5(3) yes
C11 . C6 C17 118.4(3) yes
C3 . C7 O1 117.1(3) yes
C3 . C7 C12 120.7(3) yes
O1 . C7 C12 122.2(3) yes
C6 . C8 C14 120.5(3) yes
C6 . C8 C15 118.7(3) yes
C14 . C8 C15 120.7(3) yes
C11 . C9 C21 119.8(3) yes
C11 . C9 H91 119.9 no
C21 . C9 H91 120.3 no
C5 . C10 C12 121.4(3) yes
C5 . C10 H101 118.5 no
C12 . C10 H101 120.2 no
C9 . C11 C6 119.8(3) yes
C9 . C11 N2 117.7(3) yes
C6 . C11 N2 122.4(3) yes
C7 . C12 C10 120.1(3) yes
C7 . C12 H121 119.4 no
C10 . C12 H121 120.5 no
C4 . C13 N2 118.2(3) yes
C4 . C13 C15 118.8(3) yes
N2 . C13 C15 123.0(3) yes
C8 . C14 C20 121.2(3) yes
C8 . C14 C23 121.0(3) yes
C20 . C14 C23 117.7(3) yes
C13 . C15 C8 119.0(3) yes
C13 . C15 C19 118.2(3) yes
C8 . C15 C19 122.7(3) yes
C17 . C16 C21 120.9(3) yes
C17 . C16 H161 118.0 no
C21 . C16 H161 121.1 no
C6 . C17 C16 120.6(3) yes
C6 . C17 H171 118.1 no
C16 . C17 H171 121.3 no
C5 . C18 C19 109.2(3) yes
C5 . C18 H182 109.4 no
C19 . C18 H182 108.8 no
C5 . C18 H181 111.1 no
C19 . C18 H181 110.2 no
H182 . C18 H181 108.1 no
C18 . C19 C15 109.4(3) yes
C18 . C19 H191 109.2 no
C15 . C19 H191 110.4 no
C18 . C19 H192 109.4 no
C15 . C19 H192 111.1 no
H191 . C19 H192 107.4 no
C14 . C20 C22 120.6(3) yes
C14 . C20 H201 120.1 no
C22 . C20 H201 119.3 no
C16 . C21 C9 120.4(3) yes
C16 . C21 H211 117.9 no
C9 . C21 H211 121.6 no
C20 . C22 C24 121.2(4) yes
C20 . C22 H221 118.9 no
C24 . C22 H221 119.9 no
C14 . C23 C25 120.4(4) yes
C14 . C23 H231 117.9 no
C25 . C23 H231 121.7 no
C22 . C24 C25 119.4(4) yes
C22 . C24 H241 121.5 no
C25 . C24 H241 118.8 no
C23 . C25 C24 120.7(4) yes
C23 . C25 H251 121.1 no
C24 . C25 H251 118.1 no

loop_
_geom_bond_atom_site_label_1
_geom_bond_atom_site_label_2
_geom_bond_site_symmetry_2
_geom_bond_distance
_geom_bond_publ_flag
O1 C7 . 1.356(4) yes
O1 H1 . 1.039 no
N2 C11 . 1.376(4) yes
N2 C13 . 1.330(4) yes
C3 C3 5_655 1.497(6) yes
C3 C4 . 1.408(4) yes
C3 C7 . 1.403(4) yes
C4 C5 . 1.406(4) yes
C4 C13 . 1.490(4) yes
C5 C10 . 1.389(5) yes
C5 C18 . 1.496(5) yes
C6 C8 . 1.423(5) yes
C6 C11 . 1.411(4) yes
C6 C17 . 1.419(5) yes
C7 C12 . 1.386(5) yes
C8 C14 . 1.492(4) yes
C8 C15 . 1.386(4) yes
C9 C11 . 1.412(4) yes
C9 C21 . 1.372(5) yes
C9 H91 . 0.977 no
C10 C12 . 1.374(5) yes
C10 H101 . 0.948 no
C12 H121 . 0.944 no
C13 C15 . 1.420(4) yes
C14 C20 . 1.394(5) yes
C14 C23 . 1.382(5) yes
C15 C19 . 1.512(5) yes
C16 C17 . 1.355(5) yes
C16 C21 . 1.398(5) yes
C16 H161 . 0.941 no
C17 H171 . 0.967 no
C18 C19 . 1.517(5) yes
C18 H182 . 1.006 no
C18 H181 . 0.972 no
C19 H191 . 0.996 no
C19 H192 . 0.960 no
C20 C22 . 1.378(5) yes
C20 H201 . 0.962 no
C21 H211 . 0.969 no
C22 C24 . 1.352(6) yes
C22 H221 . 0.987 no
C23 C25 . 1.392(6) yes
C23 H231 . 0.967 no
C24 C25 . 1.364(6) yes
C24 H241 . 0.968 no
C25 H251 . 0.973 no

loop_
_geom_hbond_atom_site_label_D
_geom_hbond_atom_site_label_H
_geom_hbond_atom_site_label_A
_geom_hbond_site_symmetry_A
_geom_hbond_angle_DHA
_geom_hbond_distance_DH
_geom_hbond_distance_HA
_geom_hbond_distance_DA
_geom_hbond_publ_flag
C9 H91 O1 6_555 127 0.98 2.55 3.234(5) yes
O1 H1 N2 6_554 164 1.04 1.82 2.836(5) yes

loop_
_platon_squeeze_void_nr
_platon_squeeze_void_average_x
_platon_squeeze_void_average_y
_platon_squeeze_void_average_z
_platon_squeeze_void_volume
_platon_squeeze_void_count_electrons
1 0.000 0.000 -0.018 381.2 152.3
2 0.500 0.500 -0.010 381.2 152.3
